data_7716395
loop_
_publ_author_name
'Iwabuchi, Shuta'
'Morofuji, Tatsuya'
'Kano, Naokazu'

_publ_section_title
;
 Synthesis, structure, and alkynylation reactivity of alkynyl-silicate,
 -germanate, and -stannate.
;
_journal_issue 26
_journal_name_full 'Dalton transactions (Cambridge, England : 2003)'
_journal_page_first 10829
_journal_page_last 10833
_journal_paper_doi 10.1039/d4dt01688b
_journal_volume 53
_journal_year 2024
_chemical_formula_moiety 'C26 H13 F12 O2 Sn, C8 H20 N'
_chemical_formula_sum 'C34 H33 F12 N O2 Sn'
_chemical_formula_weight 834.30
_space_group_crystal_system monoclinic
_space_group_IT_number 14
_space_group_name_Hall '-P 2yn'
_space_group_name_H-M_alt 'P 1 21/n 1'
_atom_sites_solution_hydrogens geom
_atom_sites_solution_primary dual
_audit_creation_date 2021-12-20
_audit_creation_method
;
Olex2 1.3-ac4
(compiled 2020.11.27 svn.r5f609507 for Rigaku Oxford Diffraction, GUI svn.r6214)
;
_audit_update_record
;
2024-03-07 deposited with the CCDC.	2024-06-12 downloaded from the CCDC.
;
_cell_angle_alpha 90
_cell_angle_beta 96.334(4)
_cell_angle_gamma 90
_cell_formula_units_Z 4
_cell_length_a 11.2117(4)
_cell_length_b 16.2237(7)
_cell_length_c 18.2776(8)
_cell_measurement_reflns_used 12553
_cell_measurement_temperature 100.01(10)
_cell_measurement_theta_max 30.5660
_cell_measurement_theta_min 2.0360
_cell_volume 3304.3(2)
_computing_cell_refinement 'CrysAlisPro 1.171.41.99a (Rigaku OD, 2021)'
_computing_data_collection 'CrysAlisPro 1.171.41.99a (Rigaku OD, 2021)'
_computing_data_reduction 'CrysAlisPro 1.171.41.99a (Rigaku OD, 2021)'
_computing_molecular_graphics 'Olex2 1.3-ac4 (Dolomanov et al., 2009)'
_computing_publication_material 'Olex2 1.3-ac4 (Dolomanov et al., 2009)'
_computing_structure_refinement 'SHELXL 2018/3 (Sheldrick, 2015)'
_computing_structure_solution 'SHELXT  (Sheldrick, 2015)'
_diffrn_ambient_environment N~2~
_diffrn_ambient_temperature 100.01(10)
_diffrn_detector 'Rigaku HyPix-3000 area detector'
_diffrn_detector_area_resol_mean 10.0000
_diffrn_detector_type 'HPC area detector'
_diffrn_measured_fraction_theta_full 1.000
_diffrn_measured_fraction_theta_max 0.961
_diffrn_measurement_details
;
List of Runs (angles in degrees, time in seconds):

  # Type    Start    End  Width  t~exp~   \w     \q     \k     \f   Frames
#--------------------------------------------------------------------------
  1  \w    -44.00 110.00   0.50   22.05    --   20.00  54.00 150.00  308
  2  \w    -67.00 -21.00   0.50   22.05    --   20.00  54.00 -90.00   92
  3  \w     -3.00  74.00   0.50   22.05    --   20.00  54.00 -90.00  154
  4  \w    -72.00 -33.00   0.50   22.05    --   20.00  54.00 120.00   78
  5  \w     -9.00  16.00   0.50   22.05    --   20.00  54.00 120.00   50
  6  \w     44.00 108.00   0.50   22.05    --   20.00  54.00 120.00  128
  7  \w    -73.00 -18.00   0.50   22.05    --   20.00  54.00 -30.00  110
  8  \w     16.00  41.00   0.50   22.05    --   20.00  54.00 -30.00   50
  9  \w    -71.00 -46.00   0.50   22.05    --   20.00  54.00-150.00   50
 10  \w     22.00  47.00   0.50   22.05    --   20.00  54.00-150.00   50
 11  \w     16.00  85.00   0.50   22.05    --   20.00  54.00-120.00  138
;
_diffrn_measurement_device 'fixed-chi diffractometer'
_diffrn_measurement_device_type 'XtaLAB Mini II'
_diffrn_measurement_method '\w scans'
_diffrn_orient_matrix_type 'CrysAlisPro convention (1999,Acta A55,543-557)'
_diffrn_orient_matrix_UB_11 -0.0230143000
_diffrn_orient_matrix_UB_12 -0.0053347000
_diffrn_orient_matrix_UB_13 0.0343419000
_diffrn_orient_matrix_UB_21 0.0387965000
_diffrn_orient_matrix_UB_22 -0.0341704000
_diffrn_orient_matrix_UB_23 0.0078537000
_diffrn_orient_matrix_UB_31 0.0448595000
_diffrn_orient_matrix_UB_32 0.0267375000
_diffrn_orient_matrix_UB_33 0.0168895000
_diffrn_radiation_monochromator 'curved graphite'
_diffrn_radiation_probe x-ray
_diffrn_radiation_type 'Mo K\a'
_diffrn_radiation_wavelength 0.71073
_diffrn_reflns_av_R_equivalents 0.0339
_diffrn_reflns_av_unetI/netI 0.0452
_diffrn_reflns_Laue_measured_fraction_full 1.000
_diffrn_reflns_Laue_measured_fraction_max 0.961
_diffrn_reflns_limit_h_max 15
_diffrn_reflns_limit_h_min -16
_diffrn_reflns_limit_k_max 19
_diffrn_reflns_limit_k_min -23
_diffrn_reflns_limit_l_max 26
_diffrn_reflns_limit_l_min -24
_diffrn_reflns_number 35507
_diffrn_reflns_point_group_measured_fraction_full 1.000
_diffrn_reflns_point_group_measured_fraction_max 0.961
_diffrn_reflns_theta_full 25.242
_diffrn_reflns_theta_max 30.787
_diffrn_reflns_theta_min 2.036
_diffrn_source 'fine-focus sealed X-ray tube'
_diffrn_source_type 'Sealed X-ray tube'
_exptl_absorpt_coefficient_mu 0.875
_exptl_absorpt_correction_T_max 1.00000
_exptl_absorpt_correction_T_min 0.96448
_exptl_absorpt_correction_type multi-scan
_exptl_absorpt_process_details
;
CrysAlisPro 1.171.41.99a (Rigaku Oxford Diffraction, 2021)
Empirical absorption correction using spherical harmonics,
implemented in SCALE3 ABSPACK scaling algorithm.
;
_exptl_crystal_colour colourless
_exptl_crystal_colour_primary colourless
_exptl_crystal_density_diffrn 1.677
_exptl_crystal_description block
_exptl_crystal_F_000 1672
_exptl_crystal_size_max 0.12
_exptl_crystal_size_mid 0.08
_exptl_crystal_size_min 0.08
_refine_diff_density_max 0.484
_refine_diff_density_min -0.440
_refine_diff_density_rms 0.084
_refine_ls_extinction_coef 0.00042(9)
_refine_ls_extinction_expression Fc^*^=kFc[1+0.001xFc^2^\l^3^/sin(2\q)]^-1/4^
_refine_ls_extinction_method 'SHELXL-2018/3 (Sheldrick 2018)'
_refine_ls_goodness_of_fit_ref 1.015
_refine_ls_hydrogen_treatment constr
_refine_ls_matrix_type full
_refine_ls_number_parameters 456
_refine_ls_number_reflns 9946
_refine_ls_number_restraints 0
_refine_ls_restrained_S_all 1.015
_refine_ls_R_factor_all 0.0552
_refine_ls_R_factor_gt 0.0317
_refine_ls_shift/su_max 0.001
_refine_ls_shift/su_mean 0.000
_refine_ls_structure_factor_coef Fsqd
_refine_ls_weighting_details 'w=1/[\s^2^(Fo^2^)+(0.0230P)^2^+1.4850P] where P=(Fo^2^+2Fc^2^)/3'
_refine_ls_weighting_scheme calc
_refine_ls_wR_factor_gt 0.0592
_refine_ls_wR_factor_ref 0.0645
_reflns_Friedel_coverage 0.000
_reflns_number_gt 7299
_reflns_number_total 9946
_reflns_threshold_expression 'I > 2\s(I)'
_cod_data_source_file d4dt01688b2.cif
_cod_data_source_block 20211218iwabuchi1_auto
_cod_depositor_comments 'Adding full bibliography for 7716394--7716396.cif.'
_cod_database_code 7716395
_shelx_shelxl_version_number 2018/3
_chemical_oxdiff_formula 'C34 H33 F12 N O2 Sn'
_shelx_space_group_comment
;
The symmetry employed for this shelxl refinement is uniquely defined
by the following loop, which should always be used as a source of
symmetry information in preference to the above space-group names.
They are only intended as comments.
;
_reflns_odcompleteness_completeness 99.96
_reflns_odcompleteness_iscentric 1
_reflns_odcompleteness_theta 27.42
_olex2_refinement_description
;
1. Fixed Uiso
 At 1.2 times of:
  All C(H) groups, All C(H,H) groups
 At 1.5 times of:
  All C(H,H,H) groups
2.a Secondary CH2 refined with riding coordinates:
 C37(H37A,H37B), C35(H35A,H35B), C41(H41A,H41B), C39(H39A,H39B)
2.b Aromatic/amide H refined with riding coordinates:
 C6(H6), C5(H5), C22(H22), C44(H44), C4(H4), C47(H47), C48(H48), C21(H21),
 C46(H46), C3(H3), C45(H45), C20(H20), C19(H19)
2.c Idealised Me refined as rotating group:
 C42(H42A,H42B,H42C), C40(H40A,H40B,H40C), C38(H38A,H38B,H38C), C36(H36A,H36B,
 H36C)
;
_olex2_submission_special_instructions 'No special instructions were received'
_oxdiff_exptl_absorpt_empirical_details
;
Empirical correction (ABSPACK) includes:
- Absorption correction using spherical harmonics
- Frame scaling
;
_oxdiff_exptl_absorpt_empirical_full_max 1.024
_oxdiff_exptl_absorpt_empirical_full_min 0.963

loop_
_space_group_symop_operation_xyz
'x, y, z'
'-x+1/2, y+1/2, -z+1/2'
'-x, -y, -z'
'x-1/2, -y-1/2, z-1/2'

loop_
_atom_site_label
_atom_site_type_symbol
_atom_site_fract_x
_atom_site_fract_y
_atom_site_fract_z
_atom_site_U_iso_or_equiv
_atom_site_adp_type
_atom_site_occupancy
_atom_site_site_symmetry_order
_atom_site_calc_flag
_atom_site_refinement_flags_posn
_atom_site_refinement_flags_adp
_atom_site_refinement_flags_occupancy
_atom_site_disorder_assembly
_atom_site_disorder_group
Sn1 Sn 0.65754(2) 0.24781(2) 0.37993(2) 0.00999(4) Uani 1 1 d . . . . .
F10 F 0.97957(10) 0.23956(7) 0.40040(7) 0.0203(3) Uani 1 1 d . . . . .
F11 F 1.06851(10) 0.17942(8) 0.49586(6) 0.0225(3) Uani 1 1 d . . . . .
F16 F 1.01039(10) 0.10919(7) 0.39904(7) 0.0218(3) Uani 1 1 d . . . . .
F15 F 0.86391(10) 0.01207(7) 0.47373(6) 0.0192(3) Uani 1 1 d . . . . .
F31 F 0.36385(12) 0.43433(8) 0.42636(7) 0.0260(3) Uani 1 1 d . . . . .
F13 F 0.74590(11) 0.07300(8) 0.54110(7) 0.0261(3) Uani 1 1 d . . . . .
F26 F 0.38722(11) 0.44977(8) 0.28173(7) 0.0254(3) Uani 1 1 d . . . . .
F14 F 0.93651(11) 0.07559(7) 0.57142(6) 0.0234(3) Uani 1 1 d . . . . .
O17 O 0.77363(11) 0.14810(8) 0.40695(7) 0.0126(3) Uani 1 1 d . . . . .
F27 F 0.27218(12) 0.34982(9) 0.24264(7) 0.0350(4) Uani 1 1 d . . . . .
F29 F 0.35280(13) 0.31209(8) 0.46798(7) 0.0307(3) Uani 1 1 d . . . . .
F32 F 0.45959(12) 0.34635(8) 0.22782(7) 0.0290(3) Uani 1 1 d . . . . .
O33 O 0.53167(12) 0.34515(8) 0.37204(7) 0.0141(3) Uani 1 1 d . . . . .
F30 F 0.21925(11) 0.35535(9) 0.38342(8) 0.0366(4) Uani 1 1 d . . . . .
N34 N 0.22644(15) 0.45325(10) 0.64990(9) 0.0160(3) Uani 1 1 d . . . . .
C7 C 0.73771(16) 0.28714(12) 0.48442(10) 0.0113(4) Uani 1 1 d . . . . .
C50 C 0.74214(17) 0.28084(13) 0.28729(11) 0.0144(4) Uani 1 1 d . . . . .
C9 C 0.97917(17) 0.17081(12) 0.44103(11) 0.0148(4) Uani 1 1 d . . . . .
C23 C 0.49772(17) 0.17993(12) 0.35358(10) 0.0127(4) Uani 1 1 d . . . . .
C6 C 0.70525(17) 0.35502(12) 0.52437(10) 0.0137(4) Uani 1 1 d . . . . .
H6 H 0.644282 0.391252 0.503348 0.016 Uiso 1 1 calc R U . . .
C2 C 0.82697(16) 0.23442(11) 0.51496(10) 0.0114(4) Uani 1 1 d . . . . .
C49 C 0.79606(17) 0.29703(12) 0.23543(11) 0.0131(4) Uani 1 1 d . . . . .
C5 C 0.76119(17) 0.37024(12) 0.59471(11) 0.0155(4) Uani 1 1 d . . . . .
H5 H 0.738199 0.416297 0.622031 0.019 Uiso 1 1 calc R U . . .
C8 C 0.85485(16) 0.15888(12) 0.46816(10) 0.0118(4) Uani 1 1 d . . . . .
C22 C 0.48604(18) 0.09459(13) 0.35060(11) 0.0165(4) Uani 1 1 d . . . . .
H22 H 0.555045 0.060725 0.360563 0.020 Uiso 1 1 calc R U . . .
C44 C 0.80086(18) 0.34901(13) 0.10923(11) 0.0174(4) Uani 1 1 d . . . . .
H44 H 0.716574 0.357486 0.105546 0.021 Uiso 1 1 calc R U . . .
C4 C 0.85093(17) 0.31752(13) 0.62460(11) 0.0159(4) Uani 1 1 d . . . . .
H4 H 0.889173 0.327451 0.672797 0.019 Uiso 1 1 calc R U . . .
C43 C 0.86090(17) 0.31724(12) 0.17397(11) 0.0135(4) Uani 1 1 d . . . . .
C12 C 0.85203(17) 0.07950(13) 0.51390(11) 0.0169(4) Uani 1 1 d . . . . .
C47 C 1.04673(18) 0.32421(14) 0.11917(12) 0.0210(5) Uani 1 1 d . . . . .
H47 H 1.130932 0.315476 0.122376 0.025 Uiso 1 1 calc R U . . .
C48 C 0.98472(18) 0.30537(13) 0.17833(11) 0.0172(4) Uani 1 1 d . . . . .
H48 H 1.026757 0.284179 0.222295 0.021 Uiso 1 1 calc R U . . .
C21 C 0.37448(19) 0.05874(13) 0.33321(12) 0.0210(5) Uani 1 1 d . . . . .
H21 H 0.366922 0.000453 0.330710 0.025 Uiso 1 1 calc R U . . .
C18 C 0.39618(17) 0.22952(12) 0.34036(10) 0.0128(4) Uani 1 1 d . . . . .
C46 C 0.98595(19) 0.35581(14) 0.05529(11) 0.0218(5) Uani 1 1 d . . . . .
H46 H 1.028569 0.369018 0.014716 0.026 Uiso 1 1 calc R U . . .
C3 C 0.88532(16) 0.25074(13) 0.58508(10) 0.0144(3) Uani 1 1 d . . . . .
H3 H 0.948547 0.215915 0.605494 0.017 Uiso 1 1 calc R U . . .
C24 C 0.41550(16) 0.32362(12) 0.34881(10) 0.0127(4) Uani 1 1 d . . . . .
C25 C 0.38185(19) 0.36737(14) 0.27485(12) 0.0202(4) Uani 1 1 d . . . . .
C45 C 0.86323(19) 0.36822(14) 0.05040(11) 0.0218(5) Uani 1 1 d . . . . .
H45 H 0.821785 0.390002 0.006497 0.026 Uiso 1 1 calc R U . . .
C37 C 0.34139(18) 0.46971(13) 0.61582(12) 0.0193(4) Uani 1 1 d . . . . .
H37A H 0.320984 0.477635 0.562189 0.023 Uiso 1 1 calc R U . . .
H37B H 0.376350 0.522009 0.636200 0.023 Uiso 1 1 calc R U . . .
C20 C 0.27394(19) 0.10831(14) 0.31947(12) 0.0225(5) Uani 1 1 d . . . . .
H20 H 0.197336 0.083788 0.307460 0.027 Uiso 1 1 calc R U . . .
C35 C 0.15335(18) 0.53155(12) 0.64039(12) 0.0185(4) Uani 1 1 d . . . . .
H35A H 0.139037 0.544288 0.587171 0.022 Uiso 1 1 calc R U . . .
H35B H 0.201530 0.577204 0.664354 0.022 Uiso 1 1 calc R U . . .
C41 C 0.25267(19) 0.43081(13) 0.73069(11) 0.0208(4) Uani 1 1 d . . . . .
H41A H 0.175476 0.423027 0.751378 0.025 Uiso 1 1 calc R U . . .
H41B H 0.295711 0.377441 0.734488 0.025 Uiso 1 1 calc R U . . .
C39 C 0.15874(19) 0.38084(13) 0.61220(13) 0.0229(5) Uani 1 1 d . . . . .
H39A H 0.215331 0.334267 0.610163 0.027 Uiso 1 1 calc R U . . .
H39B H 0.095905 0.363248 0.642912 0.027 Uiso 1 1 calc R U . . .
C42 C 0.3260(2) 0.49338(14) 0.77685(12) 0.0247(5) Uani 1 1 d . . . . .
H42A H 0.406257 0.496996 0.760572 0.037 Uiso 1 1 calc R U . . .
H42B H 0.332853 0.476556 0.828640 0.037 Uiso 1 1 calc R U . . .
H42C H 0.286696 0.547318 0.771394 0.037 Uiso 1 1 calc R U . . .
C40 C 0.1003(2) 0.39747(14) 0.53536(13) 0.0271(5) Uani 1 1 d . . . . .
H40A H 0.157199 0.425979 0.507135 0.041 Uiso 1 1 calc R U . . .
H40B H 0.029162 0.432085 0.537757 0.041 Uiso 1 1 calc R U . . .
H40C H 0.076387 0.345152 0.511238 0.041 Uiso 1 1 calc R U . . .
C19 C 0.28410(18) 0.19304(14) 0.32308(11) 0.0195(4) Uani 1 1 d . . . . .
H19 H 0.214580 0.226529 0.313771 0.023 Uiso 1 1 calc R U . . .
C38 C 0.43607(19) 0.40316(15) 0.62761(13) 0.0277(5) Uani 1 1 d . . . . .
H38A H 0.505606 0.418555 0.602467 0.042 Uiso 1 1 calc R U . . .
H38B H 0.402969 0.350909 0.607577 0.042 Uiso 1 1 calc R U . . .
H38C H 0.460961 0.396907 0.680416 0.042 Uiso 1 1 calc R U . . .
C28 C 0.33740(19) 0.35610(14) 0.40645(12) 0.0211(4) Uani 1 1 d . . . . .
C36 C 0.0333(2) 0.52949(15) 0.67122(13) 0.0270(5) Uani 1 1 d . . . . .
H36A H -0.014275 0.483078 0.649643 0.041 Uiso 1 1 calc R U . . .
H36B H -0.009807 0.581125 0.659150 0.041 Uiso 1 1 calc R U . . .
H36C H 0.046318 0.522928 0.724810 0.041 Uiso 1 1 calc R U . . .

loop_
_atom_site_aniso_label
_atom_site_aniso_U_11
_atom_site_aniso_U_22
_atom_site_aniso_U_33
_atom_site_aniso_U_23
_atom_site_aniso_U_13
_atom_site_aniso_U_12
Sn1 0.00976(5) 0.00910(6) 0.01107(6) 0.00016(6) 0.00097(4) 0.00062(5)
F10 0.0180(5) 0.0210(7) 0.0225(6) 0.0057(5) 0.0053(5) -0.0021(5)
F11 0.0115(5) 0.0343(8) 0.0210(6) -0.0028(6) -0.0014(5) 0.0008(5)
F16 0.0167(6) 0.0238(7) 0.0265(7) -0.0089(6) 0.0090(5) 0.0018(5)
F15 0.0241(6) 0.0115(6) 0.0221(6) -0.0003(5) 0.0030(5) 0.0037(5)
F31 0.0340(7) 0.0167(6) 0.0283(7) -0.0066(6) 0.0083(6) 0.0066(6)
F13 0.0240(6) 0.0198(7) 0.0380(8) 0.0095(6) 0.0189(6) 0.0048(5)
F26 0.0320(7) 0.0166(6) 0.0258(7) 0.0049(5) -0.0055(6) 0.0037(5)
F14 0.0327(7) 0.0195(7) 0.0167(6) 0.0032(5) -0.0035(5) 0.0083(6)
O17 0.0110(6) 0.0114(7) 0.0148(7) -0.0015(6) -0.0010(5) 0.0027(5)
F27 0.0288(7) 0.0378(8) 0.0333(8) 0.0105(7) -0.0196(6) -0.0068(6)
F29 0.0491(9) 0.0258(7) 0.0195(7) 0.0011(6) 0.0143(6) 0.0043(6)
F32 0.0434(8) 0.0305(8) 0.0142(6) -0.0018(6) 0.0079(6) -0.0016(6)
O33 0.0126(6) 0.0117(7) 0.0169(7) -0.0019(6) -0.0027(5) 0.0024(5)
F30 0.0158(6) 0.0464(9) 0.0487(9) -0.0167(8) 0.0085(6) 0.0081(6)
N34 0.0183(8) 0.0098(8) 0.0205(9) 0.0004(7) 0.0051(7) -0.0013(6)
C7 0.0105(8) 0.0116(9) 0.0121(9) 0.0021(7) 0.0021(7) -0.0011(7)
C50 0.0140(9) 0.0126(9) 0.0162(10) -0.0013(8) 0.0005(8) 0.0007(7)
C9 0.0129(9) 0.0167(10) 0.0149(9) -0.0013(8) 0.0012(8) 0.0016(8)
C23 0.0126(9) 0.0158(10) 0.0102(9) -0.0012(8) 0.0031(7) -0.0005(7)
C6 0.0135(9) 0.0117(9) 0.0160(9) 0.0008(8) 0.0019(7) 0.0022(7)
C2 0.0123(8) 0.0098(10) 0.0128(8) 0.0006(7) 0.0048(7) 0.0005(6)
C49 0.0136(9) 0.0104(9) 0.0148(9) 0.0001(8) -0.0004(7) 0.0008(7)
C5 0.0167(9) 0.0138(10) 0.0165(9) -0.0032(8) 0.0048(8) 0.0013(8)
C8 0.0111(8) 0.0122(9) 0.0122(9) 0.0010(7) 0.0015(7) 0.0026(7)
C22 0.0176(9) 0.0151(10) 0.0176(10) -0.0003(8) 0.0065(8) -0.0007(8)
C44 0.0146(9) 0.0220(11) 0.0158(9) -0.0013(9) 0.0027(8) 0.0002(8)
C4 0.0153(9) 0.0202(10) 0.0122(9) -0.0011(8) 0.0022(7) -0.0028(8)
C43 0.0148(9) 0.0115(9) 0.0143(9) -0.0026(8) 0.0020(8) -0.0006(7)
C12 0.0162(9) 0.0159(10) 0.0188(10) 0.0009(8) 0.0034(8) 0.0038(8)
C47 0.0148(9) 0.0284(12) 0.0204(10) -0.0042(9) 0.0051(8) -0.0025(9)
C48 0.0159(9) 0.0202(11) 0.0153(9) -0.0008(8) 0.0005(8) -0.0011(8)
C21 0.0231(11) 0.0154(10) 0.0260(11) -0.0049(9) 0.0090(9) -0.0066(8)
C18 0.0136(8) 0.0139(10) 0.0113(8) -0.0018(7) 0.0025(7) -0.0010(7)
C46 0.0231(10) 0.0303(13) 0.0133(9) -0.0025(9) 0.0076(8) -0.0063(9)
C3 0.0136(8) 0.0171(9) 0.0124(8) 0.0025(9) 0.0001(6) 0.0006(9)
C24 0.0113(9) 0.0133(10) 0.0128(9) -0.0004(8) -0.0016(7) 0.0023(7)
C25 0.0204(10) 0.0203(11) 0.0184(10) 0.0005(9) -0.0047(9) -0.0020(9)
C45 0.0244(11) 0.0284(12) 0.0124(9) 0.0034(9) 0.0012(8) 0.0006(9)
C37 0.0191(10) 0.0182(10) 0.0216(10) 0.0002(9) 0.0070(8) -0.0047(9)
C20 0.0178(10) 0.0250(12) 0.0253(11) -0.0044(10) 0.0046(9) -0.0087(9)
C35 0.0238(11) 0.0105(9) 0.0204(10) -0.0011(8) -0.0009(9) 0.0038(8)
C41 0.0245(11) 0.0168(10) 0.0223(11) 0.0080(9) 0.0081(9) 0.0028(9)
C39 0.0208(10) 0.0118(10) 0.0369(13) -0.0068(10) 0.0067(10) -0.0049(8)
C42 0.0339(12) 0.0220(12) 0.0182(10) 0.0029(9) 0.0025(9) 0.0073(10)
C40 0.0245(11) 0.0258(12) 0.0315(13) -0.0107(10) 0.0056(10) -0.0090(9)
C19 0.0119(9) 0.0243(11) 0.0221(11) -0.0030(9) 0.0014(8) 0.0005(8)
C38 0.0201(11) 0.0320(13) 0.0320(13) -0.0061(11) 0.0076(10) 0.0038(9)
C28 0.0209(10) 0.0180(11) 0.0245(11) -0.0024(9) 0.0034(9) 0.0046(9)
C36 0.0231(11) 0.0277(13) 0.0305(13) -0.0061(10) 0.0034(10) 0.0082(10)

loop_
_atom_type_symbol
_atom_type_description
_atom_type_scat_dispersion_real
_atom_type_scat_dispersion_imag
_atom_type_scat_source
C C 0.0033 0.0016 'International Tables Vol C Tables 4.2.6.8 and 6.1.1.4'
H H 0.0000 0.0000 'International Tables Vol C Tables 4.2.6.8 and 6.1.1.4'
F F 0.0171 0.0103 'International Tables Vol C Tables 4.2.6.8 and 6.1.1.4'
N N 0.0061 0.0033 'International Tables Vol C Tables 4.2.6.8 and 6.1.1.4'
O O 0.0106 0.0060 'International Tables Vol C Tables 4.2.6.8 and 6.1.1.4'
Sn Sn -0.6537 1.4246 'International Tables Vol C Tables 4.2.6.8 and 6.1.1.4'

loop_
_geom_angle_atom_site_label_1
_geom_angle_atom_site_label_2
_geom_angle_atom_site_label_3
_geom_angle
_geom_angle_site_symmetry_1
_geom_angle_site_symmetry_3
_geom_angle_publ_flag
O17 Sn1 O33 169.66(5) . . ?
O17 Sn1 C7 80.20(6) . . ?
O17 Sn1 C23 98.05(6) . . ?
O33 Sn1 C7 92.88(6) . . ?
O33 Sn1 C23 80.25(7) . . ?
C50 Sn1 O17 93.60(6) . . ?
C50 Sn1 O33 96.43(7) . . ?
C50 Sn1 C7 117.77(7) . . ?
C50 Sn1 C23 113.35(7) . . ?
C23 Sn1 C7 128.87(7) . . ?
C8 O17 Sn1 115.55(11) . . ?
C24 O33 Sn1 115.83(11) . . ?
C37 N34 C41 111.09(16) . . ?
C37 N34 C39 110.75(16) . . ?
C35 N34 C37 106.23(15) . . ?
C35 N34 C41 110.96(16) . . ?
C35 N34 C39 111.08(15) . . ?
C41 N34 C39 106.79(16) . . ?
C6 C7 Sn1 127.02(14) . . ?
C2 C7 Sn1 113.14(14) . . ?
C2 C7 C6 119.73(17) . . ?
C49 C50 Sn1 176.36(17) . . ?
F10 C9 F11 106.20(15) . . ?
F10 C9 C8 109.93(15) . . ?
F11 C9 C8 113.51(16) . . ?
F16 C9 F10 106.78(16) . . ?
F16 C9 F11 106.64(15) . . ?
F16 C9 C8 113.31(16) . . ?
C22 C23 Sn1 126.97(15) . . ?
C22 C23 C18 119.76(18) . . ?
C18 C23 Sn1 113.25(14) . . ?
C5 C6 C7 120.58(18) . . ?
C7 C2 C8 116.57(16) . . ?
C7 C2 C3 119.75(17) . . ?
C3 C2 C8 123.67(16) . . ?
C50 C49 C43 179.3(2) . . ?
C4 C5 C6 119.28(18) . . ?
O17 C8 C9 107.19(15) . . ?
O17 C8 C2 113.28(15) . . ?
O17 C8 C12 106.53(15) . . ?
C9 C8 C2 108.88(15) . . ?
C12 C8 C9 110.70(15) . . ?
C12 C8 C2 110.22(15) . . ?
C21 C22 C23 120.4(2) . . ?
C45 C44 C43 120.37(19) . . ?
C3 C4 C5 120.70(18) . . ?
C44 C43 C49 120.51(18) . . ?
C44 C43 C48 118.94(18) . . ?
C48 C43 C49 120.55(17) . . ?
F15 C12 F13 106.62(16) . . ?
F15 C12 F14 106.81(15) . . ?
F15 C12 C8 112.27(16) . . ?
F13 C12 C8 109.83(15) . . ?
F14 C12 F13 106.55(17) . . ?
F14 C12 C8 114.34(16) . . ?
C48 C47 C46 119.89(19) . . ?
C47 C48 C43 120.52(19) . . ?
C22 C21 C20 119.6(2) . . ?
C23 C18 C24 116.73(16) . . ?
C23 C18 C19 119.56(19) . . ?
C19 C18 C24 123.68(18) . . ?
C45 C46 C47 120.1(2) . . ?
C4 C3 C2 119.91(17) . . ?
O33 C24 C18 113.60(15) . . ?
O33 C24 C25 106.71(16) . . ?
O33 C24 C28 107.13(15) . . ?
C25 C24 C18 110.48(16) . . ?
C28 C24 C18 108.85(16) . . ?
C28 C24 C25 109.99(16) . . ?
F26 C25 C24 111.92(17) . . ?
F27 C25 F26 106.45(17) . . ?
F27 C25 F32 107.27(17) . . ?
F27 C25 C24 114.49(18) . . ?
F32 C25 F26 106.79(17) . . ?
F32 C25 C24 109.53(17) . . ?
C44 C45 C46 120.13(19) . . ?
C38 C37 N34 115.51(17) . . ?
C19 C20 C21 120.56(19) . . ?
N34 C35 C36 115.54(17) . . ?
C42 C41 N34 114.76(17) . . ?
C40 C39 N34 115.32(18) . . ?
C20 C19 C18 120.1(2) . . ?
F31 C28 F30 105.87(16) . . ?
F31 C28 C24 112.59(18) . . ?
F29 C28 F31 105.92(17) . . ?
F29 C28 F30 106.98(18) . . ?
F29 C28 C24 111.47(17) . . ?
F30 C28 C24 113.49(17) . . ?

loop_
_geom_bond_atom_site_label_1
_geom_bond_atom_site_label_2
_geom_bond_distance
_geom_bond_site_symmetry_2
_geom_bond_publ_flag
Sn1 O17 2.1006(13) . ?
Sn1 O33 2.1123(13) . ?
Sn1 C7 2.1175(19) . ?
Sn1 C50 2.100(2) . ?
Sn1 C23 2.1130(19) . ?
F10 C9 1.340(2) . ?
F11 C9 1.344(2) . ?
F16 C9 1.330(2) . ?
F15 C12 1.332(2) . ?
F31 C28 1.344(2) . ?
F13 C12 1.343(2) . ?
F26 C25 1.343(2) . ?
F14 C12 1.337(2) . ?
O17 C8 1.374(2) . ?
F27 C25 1.334(2) . ?
F29 C28 1.327(2) . ?
F32 C25 1.334(2) . ?
O33 C24 1.370(2) . ?
F30 C28 1.345(2) . ?
N34 C37 1.516(3) . ?
N34 C35 1.511(2) . ?
N34 C41 1.518(3) . ?
N34 C39 1.522(2) . ?
C7 C6 1.392(3) . ?
C7 C2 1.386(3) . ?
C50 C49 1.208(3) . ?
C9 C8 1.542(3) . ?
C23 C22 1.391(3) . ?
C23 C18 1.393(3) . ?
C6 C5 1.389(3) . ?
C2 C8 1.546(3) . ?
C2 C3 1.398(2) . ?
C49 C43 1.442(3) . ?
C5 C4 1.386(3) . ?
C8 C12 1.538(3) . ?
C22 C21 1.384(3) . ?
C44 C43 1.394(3) . ?
C44 C45 1.381(3) . ?
C4 C3 1.380(3) . ?
C43 C48 1.395(3) . ?
C47 C48 1.383(3) . ?
C47 C46 1.384(3) . ?
C21 C20 1.385(3) . ?
C18 C24 1.547(3) . ?
C18 C19 1.393(3) . ?
C46 C45 1.384(3) . ?
C24 C25 1.537(3) . ?
C24 C28 1.535(3) . ?
C37 C38 1.513(3) . ?
C20 C19 1.380(3) . ?
C35 C36 1.516(3) . ?
C41 C42 1.505(3) . ?
C39 C40 1.507(3) . ?
